data_7104772
loop_
_publ_author_name
'Maurizot, Victor'
'Massip, St\'ephane'
'L\'eger, Jean-Michel'
'D\'el\'eris, G\'erard'

_publ_section_title
;
 Cylindrical sheet formation of oligo-meta-aniline foldamers.
;
_journal_issue 38
_journal_name_full 'Chemical communications (Cambridge, England)'
_journal_page_first 5698
_journal_page_last 5700
_journal_paper_doi 10.1039/b909446f
_journal_volume 34
_journal_year 2009
_chemical_formula_sum 'C20 H18 N4 O6'
_chemical_formula_weight 410.38
_chemical_name_systematic
;
?
;
_space_group_IT_number 62
_symmetry_cell_setting orthorhombic
_symmetry_space_group_name_Hall '-P 2ac 2n'
_symmetry_space_group_name_H-M 'P n m a'
_atom_sites_solution_hydrogens geom
_atom_sites_solution_primary direct
_atom_sites_solution_secondary difmap
_audit_creation_method SHELXL-97
_cell_angle_alpha 90.00
_cell_angle_beta 90.00
_cell_angle_gamma 90.00
_cell_formula_units_Z 4
_cell_length_a 19.9110(18)
_cell_length_b 23.1854(3)
_cell_length_c 4.0727(14)
_cell_measurement_reflns_used 1306
_cell_measurement_temperature 293(2)
_cell_measurement_theta_max 72.14
_cell_measurement_theta_min 7.25
_cell_volume 1880.1(7)
_computing_cell_refinement CrystalClear
_computing_data_collection CrystalClear
_computing_data_reduction CrystalClear
_computing_structure_refinement 'SHELXL-97 (Sheldrick, 1997)'
_computing_structure_solution 'SHELXS-97 (Sheldrick, 1990)'
_diffrn_ambient_temperature 293(2)
_diffrn_measured_fraction_theta_full 0.981
_diffrn_measured_fraction_theta_max 0.981
_diffrn_measurement_device_type 'Rigaku RAXIS Rapid'
_diffrn_measurement_method \w-scans
_diffrn_radiation_monochromator confocal
_diffrn_radiation_source 'micro-focus rotating anode'
_diffrn_radiation_type CuK\a
_diffrn_radiation_wavelength 1.54180
_diffrn_reflns_av_R_equivalents 0.0370
_diffrn_reflns_av_sigmaI/netI 0.0250
_diffrn_reflns_limit_h_max 24
_diffrn_reflns_limit_h_min -24
_diffrn_reflns_limit_k_max 28
_diffrn_reflns_limit_k_min -28
_diffrn_reflns_limit_l_max 4
_diffrn_reflns_limit_l_min -4
_diffrn_reflns_number 22971
_diffrn_reflns_theta_full 72.14
_diffrn_reflns_theta_max 72.14
_diffrn_reflns_theta_min 7.25
_exptl_absorpt_coefficient_mu 0.920
_exptl_absorpt_correction_T_max 0.9300
_exptl_absorpt_correction_T_min 0.8743
_exptl_absorpt_correction_type multi-scan
_exptl_absorpt_process_details CrystalClear
_exptl_crystal_colour 'dark orange'
_exptl_crystal_density_diffrn 1.450
_exptl_crystal_density_method 'not measured'
_exptl_crystal_description 'needle recut'
_exptl_crystal_F_000 856
_exptl_crystal_size_max 0.15
_exptl_crystal_size_mid 0.10
_exptl_crystal_size_min 0.08
_refine_diff_density_max 0.137
_refine_diff_density_min -0.122
_refine_diff_density_rms 0.031
_refine_ls_extinction_method SHELXL
_refine_ls_goodness_of_fit_ref 1.054
_refine_ls_hydrogen_treatment constr
_refine_ls_matrix_type full
_refine_ls_number_parameters 141
_refine_ls_number_reflns 1846
_refine_ls_number_restraints 0
_refine_ls_restrained_S_all 1.054
_refine_ls_R_factor_all 0.0675
_refine_ls_R_factor_gt 0.0439
_refine_ls_shift/su_max 0.003
_refine_ls_shift/su_mean 0.005
_refine_ls_structure_factor_coef Fsqd
_refine_ls_weighting_details 'calc w=1/[\s^2^(Fo^2^)+(0.0588P)^2^+0.2843P] where P=(Fo^2^+2Fc^2^)/3'
_refine_ls_weighting_scheme calc
_refine_ls_wR_factor_gt 0.1105
_refine_ls_wR_factor_ref 0.1222
_reflns_number_gt 1306
_reflns_number_total 1846
_reflns_threshold_expression >2sigma(I)
_cod_data_source_file b909446f.txt
_cod_data_source_block vm114c
_cod_depositor_comments
;
The following automatic conversions were performed:
'_symmetry_cell_setting' value 'Orthorhombic' changed to 'orthorhombic'
according to '/home/saulius/struct/CIF-dictionaries/cif_core.dic'
dictionary named 'cif_core.dic' version 2.4.1 from 2010-06-29.

Automatic conversion script
Id: cif_fix_enum 1527 2010-12-29 10:47:43Z saulius 
;
_cod_original_sg_symbol_H-M Pnma
_cod_database_code 7104772

loop_
_symmetry_equiv_pos_as_xyz
'x, y, z'
'-x+1/2, y+1/2, z+1/2'
'x, -y+1/2, z'
'-x+1/2, -y, z+1/2'
'-x, -y, -z'
'x-1/2, -y-1/2, -z-1/2'
'-x, y-1/2, -z'
'x-1/2, y, -z-1/2'

loop_
_atom_site_label
_atom_site_type_symbol
_atom_site_fract_x
_atom_site_fract_y
_atom_site_fract_z
_atom_site_U_iso_or_equiv
_atom_site_adp_type
_atom_site_occupancy
_atom_site_symmetry_multiplicity
_atom_site_calc_flag
_atom_site_refinement_flags
_atom_site_disorder_assembly
_atom_site_disorder_group
C1 C 0.64957(9) 0.58321(8) 0.4661(5) 0.0535(5) Uani 1 1 d . . .
C2 C 0.71154(11) 0.56621(9) 0.5828(5) 0.0678(6) Uani 1 1 d . . .
H2 H 0.7158 0.5322 0.7022 0.081 Uiso 1 1 calc R . .
C3 C 0.76724(11) 0.59995(11) 0.5212(6) 0.0772(7) Uani 1 1 d . . .
H3 H 0.8089 0.5888 0.6029 0.093 Uiso 1 1 calc R . .
C4 C 0.76191(10) 0.64947(10) 0.3415(6) 0.0742(7) Uani 1 1 d . . .
H4 H 0.7999 0.6717 0.3008 0.089 Uiso 1 1 calc R . .
C5 C 0.69997(9) 0.66662(9) 0.2196(6) 0.0629(6) Uani 1 1 d . . .
H5 H 0.6966 0.6998 0.0926 0.075 Uiso 1 1 calc R . .
C6 C 0.64326(8) 0.63435(8) 0.2868(5) 0.0505(5) Uani 1 1 d . . .
O7 O 0.59122(7) 0.55338(5) 0.5060(4) 0.0654(4) Uani 1 1 d . . .
C8 C 0.59272(13) 0.50017(9) 0.6825(6) 0.0795(7) Uani 1 1 d . . .
H8A H 0.6234 0.4741 0.5776 0.119 Uiso 1 1 calc R . .
H8B H 0.5486 0.4835 0.6847 0.119 Uiso 1 1 calc R . .
H8C H 0.6072 0.5071 0.9039 0.119 Uiso 1 1 calc R . .
N9 N 0.57888(7) 0.64616(6) 0.1600(4) 0.0544(5) Uani 1 1 d . . .
H9 H 0.5535 0.6165 0.1365 0.065 Uiso 1 1 calc R . .
C10 C 0.55065(8) 0.69687(7) 0.0690(5) 0.0438(4) Uani 1 1 d . . .
C11 C 0.48982(8) 0.69829(7) -0.1155(4) 0.0448(5) Uani 1 1 d . . .
C12 C 0.46137(12) 0.7500 -0.2029(6) 0.0479(6) Uani 1 2 d S . .
H12 H 0.4218 0.7500 -0.3245 0.057 Uiso 1 2 calc SR . .
C13 C 0.57853(11) 0.7500 0.1552(6) 0.0447(6) Uani 1 2 d S . .
H13 H 0.6180 0.7500 0.2774 0.054 Uiso 1 2 calc SR . .
N14 N 0.45432(7) 0.64718(7) -0.2181(4) 0.0549(5) Uani 1 1 d . . .
O15 O 0.40962(7) 0.65166(6) -0.4235(4) 0.0812(5) Uani 1 1 d . . .
O16 O 0.46901(7) 0.60029(6) -0.0949(4) 0.0714(5) Uani 1 1 d . . .

loop_
_atom_site_aniso_label
_atom_site_aniso_U_11
_atom_site_aniso_U_22
_atom_site_aniso_U_33
_atom_site_aniso_U_23
_atom_site_aniso_U_13
_atom_site_aniso_U_12
C1 0.0635(11) 0.0454(10) 0.0517(13) -0.0052(9) 0.0009(10) 0.0093(9)
C2 0.0777(14) 0.0613(12) 0.0645(16) -0.0045(11) -0.0101(11) 0.0224(11)
C3 0.0605(12) 0.0832(17) 0.0881(18) -0.0190(14) -0.0137(12) 0.0208(12)
C4 0.0491(11) 0.0762(16) 0.097(2) -0.0154(14) 0.0042(12) 0.0048(10)
C5 0.0532(11) 0.0555(11) 0.0800(17) -0.0019(11) 0.0074(10) 0.0049(9)
C6 0.0514(10) 0.0447(10) 0.0555(13) -0.0053(9) 0.0005(9) 0.0078(8)
O7 0.0744(9) 0.0459(8) 0.0760(11) 0.0120(7) 0.0002(7) 0.0012(6)
C8 0.1139(18) 0.0480(12) 0.0767(17) 0.0129(12) -0.0069(14) -0.0003(11)
N9 0.0509(8) 0.0367(8) 0.0757(12) 0.0022(8) -0.0046(8) 0.0004(6)
C10 0.0449(9) 0.0398(9) 0.0469(12) 0.0018(8) 0.0053(8) 0.0000(7)
C11 0.0439(9) 0.0390(10) 0.0515(12) -0.0031(8) 0.0033(8) -0.0027(7)
C12 0.0411(12) 0.0518(15) 0.0508(17) 0.000 0.0008(11) 0.000
C13 0.0437(12) 0.0411(13) 0.0495(17) 0.000 -0.0015(11) 0.000
N14 0.0487(8) 0.0481(10) 0.0679(13) -0.0053(8) 0.0033(8) -0.0081(7)
O15 0.0710(9) 0.0720(10) 0.1007(14) -0.0050(9) -0.0301(9) -0.0143(7)
O16 0.0719(9) 0.0427(8) 0.0997(13) 0.0012(8) -0.0061(8) -0.0084(6)

loop_
_atom_type_symbol
_atom_type_description
_atom_type_scat_dispersion_real
_atom_type_scat_dispersion_imag
_atom_type_scat_source
C C 0.0181 0.0091 'International Tables Vol C Tables 4.2.6.8 and 6.1.1.4'
H H 0.0000 0.0000 'International Tables Vol C Tables 4.2.6.8 and 6.1.1.4'
N N 0.0311 0.0180 'International Tables Vol C Tables 4.2.6.8 and 6.1.1.4'
O O 0.0492 0.0322 'International Tables Vol C Tables 4.2.6.8 and 6.1.1.4'

loop_
_geom_angle_atom_site_label_1
_geom_angle_atom_site_label_2
_geom_angle_atom_site_label_3
_geom_angle
_geom_angle_site_symmetry_1
_geom_angle_site_symmetry_3
_geom_angle_publ_flag
O7 C1 C2 125.24(19) . . ?
O7 C1 C6 114.59(16) . . ?
C2 C1 C6 120.16(19) . . ?
C1 C2 C3 119.6(2) . . ?
C4 C3 C2 120.8(2) . . ?
C3 C4 C5 120.1(2) . . ?
C6 C5 C4 120.0(2) . . ?
C5 C6 C1 119.29(17) . . ?
C5 C6 N9 124.43(17) . . ?
C1 C6 N9 115.99(16) . . ?
C1 O7 C8 118.74(16) . . ?
C10 N9 C6 130.27(15) . . ?
N9 C10 C13 122.14(17) . . ?
N9 C10 C11 121.10(15) . . ?
C13 C10 C11 116.74(16) . . ?
C12 C11 C10 120.48(16) . . ?
C12 C11 N14 116.13(17) . . ?
C10 C11 N14 123.38(15) . . ?
C11 C12 C11 121.7(2) 3_565 . ?
C10 C13 C10 123.9(2) . 3_565 ?
O15 N14 O16 121.66(15) . . ?
O15 N14 C11 118.94(16) . . ?
O16 N14 C11 119.39(16) . . ?

loop_
_geom_bond_atom_site_label_1
_geom_bond_atom_site_label_2
_geom_bond_distance
_geom_bond_site_symmetry_2
_geom_bond_publ_flag
C1 O7 1.362(2) . ?
C1 C2 1.380(3) . ?
C1 C6 1.398(3) . ?
C2 C3 1.380(3) . ?
C3 C4 1.365(3) . ?
C4 C5 1.388(3) . ?
C5 C6 1.382(2) . ?
C6 N9 1.409(2) . ?
O7 C8 1.428(2) . ?
N9 C10 1.355(2) . ?
C10 C13 1.396(2) . ?
C10 C11 1.426(2) . ?
C11 C12 1.373(2) . ?
C11 N14 1.442(2) . ?
C12 C11 1.373(2) 3_565 ?
C13 C10 1.396(2) 3_565 ?
N14 O15 1.226(2) . ?
N14 O16 1.2324(19) . ?

loop_
_geom_torsion_atom_site_label_1
_geom_torsion_atom_site_label_2
_geom_torsion_atom_site_label_3
_geom_torsion_atom_site_label_4
_geom_torsion
_geom_torsion_site_symmetry_1
_geom_torsion_site_symmetry_2
_geom_torsion_site_symmetry_3
_geom_torsion_site_symmetry_4
_geom_torsion_publ_flag
O7 C1 C2 C3 178.9(2) . . . . ?
C6 C1 C2 C3 -0.1(3) . . . . ?
C1 C2 C3 C4 -1.1(3) . . . . ?
C2 C3 C4 C5 0.3(4) . . . . ?
C3 C4 C5 C6 1.6(3) . . . . ?
C4 C5 C6 C1 -2.7(3) . . . . ?
C4 C5 C6 N9 -176.25(19) . . . . ?
O7 C1 C6 C5 -177.15(18) . . . . ?
C2 C1 C6 C5 2.0(3) . . . . ?
O7 C1 C6 N9 -3.1(3) . . . . ?
C2 C1 C6 N9 176.02(18) . . . . ?
C2 C1 O7 C8 0.2(3) . . . . ?
C6 C1 O7 C8 179.25(18) . . . . ?
C5 C6 N9 C10 -29.0(3) . . . . ?
C1 C6 N9 C10 157.32(19) . . . . ?
C6 N9 C10 C13 -14.2(3) . . . . ?
C6 N9 C10 C11 167.08(18) . . . . ?
N9 C10 C11 C12 179.28(19) . . . . ?
C13 C10 C11 C12 0.5(3) . . . . ?
N9 C10 C11 N14 -0.1(3) . . . . ?
C13 C10 C11 N14 -178.89(18) . . . . ?
C10 C11 C12 C11 -0.4(4) . . . 3_565 ?
N14 C11 C12 C11 179.00(15) . . . 3_565 ?
N9 C10 C13 C10 -179.38(15) . . . 3_565 ?
C11 C10 C13 C10 -0.6(4) . . . 3_565 ?
C12 C11 N14 O15 13.6(3) . . . . ?
C10 C11 N14 O15 -167.02(17) . . . . ?
C12 C11 N14 O16 -165.57(18) . . . . ?
C10 C11 N14 O16 13.8(3) . . . . ?
